data_2207598
loop_
_publ_author_name
'Pu, Shou-Zhi'
'Fan, Cong-Bin'
'Chen, Bing'
'Wang, Ru-Ji'
'Xu, Jing-Kun'

_publ_section_title
;
 3,3,4,4,5,5-Hexafluoro-1,2-bis(3-methyl-5-phenyl-2-thienyl)cyclopent-1-ene,
 a new photochromic diarylethene compound
;
_journal_coeditor_code LH6548
_journal_issue 12
_journal_name_full 'Acta Crystallographica Section E'
_journal_page_first o4369
_journal_page_last o4371
_journal_paper_doi 10.1107/S1600536805038845
_journal_volume 61
_journal_year 2005
_chemical_formula_iupac 'C27 H18 F6 S2'
_chemical_formula_moiety 'C27 H18 F6 S2'
_chemical_formula_sum 'C27 H18 F6 S2'
_chemical_formula_weight 520.53
_chemical_melting_point .369E-305
_chemical_name_systematic
;
3,3,4,4,5,5-Hexafluoro-1,2-bis(3-methyl-5-phenyl-2-thienyl)cyclopent-1-ene
;
_space_group_IT_number 14
_symmetry_cell_setting monoclinic
_symmetry_space_group_name_Hall '-P 2ybc'
_symmetry_space_group_name_H-M 'P 1 21/c 1'
_atom_sites_solution_hydrogens geom
_atom_sites_solution_primary direct
_atom_sites_solution_secondary difmap
_audit_creation_method SHELXL97
_cell_angle_alpha 90.00
_cell_angle_beta 103.686(3)
_cell_angle_gamma 90.00
_cell_formula_units_Z 8
_cell_length_a 18.252(2)
_cell_length_b 17.012(2)
_cell_length_c 16.073(2)
_cell_measurement_reflns_used 3885
_cell_measurement_temperature 294(2)
_cell_measurement_theta_max 21.89
_cell_measurement_theta_min 2.27
_cell_volume 4849.0(10)
_computing_cell_refinement 'SAINT (Bruker, 1997)'
_computing_data_collection 'SMART (Bruker, 1997)'
_computing_data_reduction SAINT
_computing_molecular_graphics 'SHELXTL (Bruker, 1997)'
_computing_publication_material SHELXTL
_computing_structure_refinement 'SHELXL97 (Sheldrick, 1997)'
_computing_structure_solution 'SHELXS97 (Sheldrick, 1997)'
_diffrn_ambient_temperature 294(2)
_diffrn_measured_fraction_theta_full 0.999
_diffrn_measured_fraction_theta_max 0.999
_diffrn_measurement_device_type 'Bruker SMART CCD area-detector'
_diffrn_measurement_method '\f and \w'
_diffrn_radiation_monochromator graphite
_diffrn_radiation_source 'fine-focus sealed tube'
_diffrn_radiation_type MoK\a
_diffrn_radiation_wavelength 0.71073
_diffrn_reflns_av_R_equivalents 0.0599
_diffrn_reflns_av_sigmaI/netI 0.0767
_diffrn_reflns_limit_h_max 20
_diffrn_reflns_limit_h_min -21
_diffrn_reflns_limit_k_max 19
_diffrn_reflns_limit_k_min -20
_diffrn_reflns_limit_l_max 19
_diffrn_reflns_limit_l_min -12
_diffrn_reflns_number 24412
_diffrn_reflns_theta_full 25.01
_diffrn_reflns_theta_max 25.01
_diffrn_reflns_theta_min 1.66
_diffrn_standards_decay_% 0
_diffrn_standards_interval_count 0
_diffrn_standards_interval_time 0
_diffrn_standards_number 0
_exptl_absorpt_coefficient_mu 0.280
_exptl_absorpt_correction_T_max 0.970
_exptl_absorpt_correction_T_min 0.833
_exptl_absorpt_correction_type multi-scan
_exptl_absorpt_process_details '(SADABS; Sheldrick, 1996)'
_exptl_crystal_colour yellow
_exptl_crystal_density_diffrn 1.426
_exptl_crystal_density_method 'not measured'
_exptl_crystal_description rod
_exptl_crystal_F_000 2128
_exptl_crystal_size_max 0.24
_exptl_crystal_size_mid 0.12
_exptl_crystal_size_min 0.10
_refine_diff_density_max 0.658
_refine_diff_density_min -0.347
_refine_ls_extinction_method none
_refine_ls_goodness_of_fit_ref 0.994
_refine_ls_hydrogen_treatment constr
_refine_ls_matrix_type full
_refine_ls_number_parameters 745
_refine_ls_number_reflns 8541
_refine_ls_number_restraints 168
_refine_ls_restrained_S_all 1.056
_refine_ls_R_factor_all 0.1347
_refine_ls_R_factor_gt 0.0515
_refine_ls_shift/su_max 0.003
_refine_ls_shift/su_mean 0.000
_refine_ls_structure_factor_coef Fsqd
_refine_ls_weighting_details 'calc w = 1/[\s^2^(Fo^2^)+(0.0664P)^2^+0.7856P] where P = (Fo^2^+2Fc^2^)/3'
_refine_ls_weighting_scheme calc
_refine_ls_wR_factor_gt 0.1146
_refine_ls_wR_factor_ref 0.1533
_reflns_number_gt 4154
_reflns_number_total 8541
_reflns_threshold_expression I>2\s(I)
_cod_data_source_file lh6548.cif
_cod_data_source_block I
_cod_depositor_comments
;
The following automatic conversions were performed:
'_symmetry_cell_setting' value 'Monoclinic' changed to 'monoclinic'
according to '/home/saulius/struct/CIF-dictionaries/cif_core.dic'
dictionary named 'cif_core.dic' version 2.4.1 from 2010-06-29.

Automatic conversion script
Id: cif_fix_enum 1527 2010-12-29 10:47:43Z saulius 

The following automatic conversions were performed:

'_symmetry_cell_setting' value 'Monoclinic' changed to 'monoclinic'
according to /home/saulius/struct/CIF-dictionaries/cif_core.dic
dictionary named 'cif_core.dic' version 2.4.1 from 2010-06-29.

Automatic conversion script
Id: cif_fix_values 1715 2011-07-08 13:25:40Z adriana 
;
_cod_original_cell_volume 4849.0(11)
_cod_original_sg_symbol_H-M 'P 21/c'
_cod_database_code 2207598
_cod_database_fobs_code 2207598

loop_
_symmetry_equiv_pos_as_xyz
'x, y, z'
'-x, y+1/2, -z+1/2'
'-x, -y, -z'
'x, -y-1/2, z-1/2'

loop_
_atom_site_label
_atom_site_fract_x
_atom_site_fract_y
_atom_site_fract_z
_atom_site_U_iso_or_equiv
_atom_site_adp_type
_atom_site_calc_flag
_atom_site_refinement_flags
_atom_site_occupancy
_atom_site_disorder_assembly
_atom_site_disorder_group
_atom_site_type_symbol
S1 0.64262(6) 0.51859(6) 0.93620(7) 0.0621(3) Uani d . 1 . . S
S2 0.40770(6) 0.59994(6) 0.59000(7) 0.0638(4) Uani d . 1 A . S
S3 1.08683(6) 0.67901(6) 0.38462(7) 0.0563(3) Uani d . 1 . . S
S4 0.85656(6) 0.75526(6) 0.04171(7) 0.0572(3) Uani d . 1 B . S
F1 0.5675(4) 0.7234(4) 0.9100(4) 0.104(2) Uani d PDU 0.723(9) A 1 F
F2 0.6736(3) 0.6831(5) 0.8914(5) 0.103(2) Uani d PDU 0.723(9) A 1 F
F3 0.5755(4) 0.8235(2) 0.7967(4) 0.105(2) Uani d PDU 0.723(9) A 1 F
F4 0.6562(3) 0.7572(3) 0.7502(3) 0.101(2) Uani d PDU 0.723(9) A 1 F
F5 0.5453(4) 0.7254(5) 0.6263(4) 0.090(2) Uani d PDU 0.723(9) A 1 F
F6 0.4635(4) 0.7506(6) 0.7032(5) 0.091(3) Uani d PDU 0.723(9) A 1 F
F1' 0.6020(11) 0.7034(12) 0.9334(7) 0.109(7) Uani d PDU 0.277(9) A 2 F
F2' 0.6752(6) 0.6770(13) 0.8495(11) 0.088(6) Uani d PDU 0.277(9) A 2 F
F3' 0.5319(8) 0.7901(10) 0.8156(9) 0.127(6) Uani d PDU 0.277(9) A 2 F
F4' 0.6186(12) 0.8191(9) 0.7834(16) 0.164(10) Uani d PDU 0.277(9) A 2 F
F5' 0.5749(10) 0.7248(16) 0.6488(12) 0.111(8) Uani d PDU 0.277(9) A 2 F
F6' 0.4658(10) 0.7518(16) 0.6698(11) 0.067(5) Uani d PDU 0.277(9) A 2 F
F7 0.9331(4) 0.5216(4) 0.3013(4) 0.0779(19) Uani d PDU 0.715(7) B 3 F
F8 1.0499(3) 0.5222(5) 0.2956(4) 0.0721(18) Uani d PDU 0.715(7) B 3 F
F9 0.9129(4) 0.4489(2) 0.1593(4) 0.082(2) Uani d PDU 0.715(7) B 3 F
F10 1.0163(2) 0.4921(2) 0.1355(2) 0.0844(18) Uani d PDU 0.715(7) B 3 F
F11 0.9215(4) 0.5788(5) 0.0291(4) 0.079(2) Uani d PDU 0.715(7) B 3 F
F12 0.8390(3) 0.5745(6) 0.1036(5) 0.080(2) Uani d PDU 0.715(7) B 3 F
F7' 0.9649(8) 0.5259(11) 0.3282(7) 0.073(5) Uani d PDU 0.285(7) B 4 F
F8' 1.0529(7) 0.5265(13) 0.2576(10) 0.075(5) Uani d PDU 0.285(7) B 4 F
F9' 0.8784(7) 0.4957(11) 0.1896(9) 0.153(7) Uani d PDU 0.285(7) B 4 F
F10' 0.9477(12) 0.4378(7) 0.1543(17) 0.148(10) Uani d PDU 0.285(7) B 4 F
F11' 0.9514(9) 0.5675(13) 0.0473(9) 0.068(5) Uani d PDU 0.285(7) B 4 F
F12' 0.8403(6) 0.5824(16) 0.0695(11) 0.085(6) Uani d PDU 0.285(7) B 4 F
C1 0.7136(3) 0.3977(3) 1.0772(3) 0.0668(13) Uani d . 1 . . C
H1 0.7380 0.4430 1.0658 0.080 Uiso calc R 1 . . H
C2 0.7511(3) 0.3460(3) 1.1393(3) 0.0804(15) Uani d . 1 . . C
H2 0.8002 0.3570 1.1692 0.097 Uiso calc R 1 . . H
C3 0.7170(4) 0.2800(3) 1.1567(3) 0.0882(16) Uani d . 1 . . C
H3 0.7423 0.2455 1.1987 0.106 Uiso calc R 1 . . H
C4 0.6453(4) 0.2640(3) 1.1127(4) 0.1027(19) Uani d . 1 . . C
H4 0.6217 0.2183 1.1247 0.123 Uiso calc R 1 . . H
C5 0.6071(3) 0.3148(3) 1.0502(3) 0.0857(16) Uani d . 1 . . C
H5 0.5583 0.3027 1.0201 0.103 Uiso calc R 1 . . H
C6 0.6406(3) 0.3831(2) 1.0320(3) 0.0563(11) Uani d . 1 . . C
C7 0.5989(2) 0.4381(2) 0.9672(3) 0.0526(11) Uani d . 1 . . C
C8 0.5244(2) 0.4370(2) 0.9250(3) 0.0558(11) Uani d . 1 . . C
H8 0.4912 0.3981 0.9340 0.067 Uiso calc R 1 . . H
C9 0.5019(2) 0.4992(2) 0.8671(2) 0.0513(11) Uani d . 1 . . C
C10 0.4216(2) 0.5086(3) 0.8155(3) 0.0664(13) Uani d . 1 . . C
H10A 0.4107 0.5634 0.8051 0.100 Uiso calc R 1 . . H
H10B 0.3877 0.4868 0.8468 0.100 Uiso calc R 1 . . H
H10C 0.4155 0.4816 0.7619 0.100 Uiso calc R 1 . . H
C11 0.5605(2) 0.5489(2) 0.8652(2) 0.0517(11) Uani d . 1 . . C
C12 0.5610(2) 0.6187(2) 0.8126(3) 0.0558(11) Uani d . 1 A . C
C13 0.6009(3) 0.6918(3) 0.8503(3) 0.0718(14) Uani d D 1 . . C
C14 0.5882(4) 0.7502(3) 0.7780(4) 0.0915(18) Uani d D 1 A . C
C15 0.5310(3) 0.7143(3) 0.7048(3) 0.0701(13) Uani d D 1 . . C
C16 0.5266(2) 0.6300(2) 0.7287(3) 0.0545(11) Uani d . 1 A . C
C17 0.4890(2) 0.5736(2) 0.6642(3) 0.0519(11) Uani d . 1 . . C
C18 0.5096(2) 0.4974(2) 0.6516(2) 0.0461(10) Uani d . 1 A . C
C19 0.5781(2) 0.4549(2) 0.7013(3) 0.0597(12) Uani d . 1 . . C
H19A 0.6180 0.4920 0.7215 0.090 Uiso calc R 1 A . H
H19B 0.5939 0.4170 0.6650 0.090 Uiso calc R 1 . . H
H19C 0.5661 0.4286 0.7492 0.090 Uiso calc R 1 . . H
C20 0.4585(2) 0.4625(2) 0.5816(3) 0.0538(11) Uani d . 1 . . C
H20 0.4644 0.4113 0.5639 0.065 Uiso calc R 1 A . H
C21 0.3998(2) 0.5092(2) 0.5418(2) 0.0512(11) Uani d . 1 A . C
C22 0.3380(2) 0.4915(3) 0.4671(3) 0.0546(11) Uani d . 1 . . C
C23 0.2888(2) 0.5489(3) 0.4262(3) 0.0657(13) Uani d . 1 A . C
H23 0.2932 0.5999 0.4478 0.079 Uiso calc R 1 . . H
C24 0.2336(3) 0.5321(3) 0.3545(3) 0.0749(14) Uani d . 1 . . C
H24 0.2018 0.5718 0.3273 0.090 Uiso calc R 1 A . H
C25 0.2251(3) 0.4572(4) 0.3224(3) 0.0828(15) Uani d . 1 A . C
H25 0.1876 0.4462 0.2735 0.099 Uiso calc R 1 . . H
C26 0.2717(3) 0.3985(3) 0.3624(3) 0.0858(16) Uani d . 1 . . C
H26 0.2656 0.3474 0.3414 0.103 Uiso calc R 1 A . H
C27 0.3280(3) 0.4158(3) 0.4343(3) 0.0744(14) Uani d . 1 A . C
H27 0.3597 0.3759 0.4611 0.089 Uiso calc R 1 . . H
C28 1.1257(3) 0.8637(3) 0.5492(3) 0.0707(13) Uani d . 1 . . C
H28 1.0815 0.8924 0.5308 0.085 Uiso calc R 1 . . H
C29 1.1822(3) 0.8923(3) 0.6138(3) 0.0837(16) Uani d . 1 . . C
H29 1.1754 0.9402 0.6389 0.100 Uiso calc R 1 . . H
C30 1.2483(3) 0.8522(4) 0.6426(3) 0.0868(17) Uani d . 1 . . C
H30 1.2860 0.8723 0.6868 0.104 Uiso calc R 1 . . H
C31 1.2582(3) 0.7814(3) 0.6048(3) 0.0777(15) Uani d . 1 . . C
H31 1.3029 0.7536 0.6232 0.093 Uiso calc R 1 . . H
C32 1.2017(3) 0.7522(3) 0.5399(3) 0.0636(12) Uani d . 1 . . C
H32 1.2089 0.7045 0.5148 0.076 Uiso calc R 1 . . H
C33 1.1340(3) 0.7921(2) 0.5110(2) 0.0511(11) Uani d . 1 . . C
C34 1.0738(2) 0.7621(2) 0.4406(2) 0.0494(11) Uani d . 1 . . C
C35 1.0035(2) 0.7919(2) 0.4083(3) 0.0538(11) Uani d . 1 . . C
H35 0.9852 0.8354 0.4319 0.065 Uiso calc R 1 . . H
C36 0.9606(2) 0.7515(2) 0.3363(2) 0.0477(10) Uani d . 1 . . C
C37 0.8828(2) 0.7769(3) 0.2905(3) 0.0711(13) Uani d . 1 . . C
H37A 0.8861 0.8150 0.2475 0.107 Uiso calc R 1 . . H
H37B 0.8577 0.7997 0.3308 0.107 Uiso calc R 1 . . H
H37C 0.8547 0.7321 0.2639 0.107 Uiso calc R 1 . . H
C38 0.9991(2) 0.6883(2) 0.3148(2) 0.0463(10) Uani d . 1 . . C
C39 0.9752(2) 0.6355(2) 0.2424(2) 0.0458(10) Uani d . 1 B . C
C40 0.9805(2) 0.5484(2) 0.2543(3) 0.0538(11) Uani d D 1 . . C
C41 0.9516(3) 0.5140(3) 0.1662(3) 0.0835(17) Uani d D 1 B . C
C42 0.9142(2) 0.5810(2) 0.1106(3) 0.0556(11) Uani d D 1 . . C
C43 0.9439(2) 0.6537(2) 0.1595(2) 0.0460(10) Uani d . 1 B . C
C44 0.9374(2) 0.7300(2) 0.1182(2) 0.0478(10) Uani d . 1 . . C
C45 0.9903(2) 0.7897(2) 0.1288(2) 0.0465(10) Uani d . 1 B . C
C46 1.0678(2) 0.7876(2) 0.1861(3) 0.0604(12) Uani d . 1 . . C
H46A 1.0665 0.8086 0.2412 0.091 Uiso calc R 1 B . H
H46B 1.1012 0.8187 0.1615 0.091 Uiso calc R 1 . . H
H46C 1.0856 0.7343 0.1925 0.091 Uiso calc R 1 . . H
C47 0.9632(2) 0.8543(2) 0.0755(2) 0.0513(11) Uani d . 1 . . C
H47 0.9916 0.8996 0.0749 0.062 Uiso calc R 1 B . H
C48 0.8923(2) 0.8457(2) 0.0249(2) 0.0490(10) Uani d . 1 B . C
C49 0.8486(2) 0.9025(2) -0.0358(3) 0.0531(11) Uani d . 1 . . C
C50 0.7900(3) 0.8797(3) -0.1024(3) 0.0785(15) Uani d . 1 B . C
H50 0.7767 0.8269 -0.1083 0.094 Uiso calc R 1 . . H
C51 0.7510(3) 0.9331(3) -0.1604(4) 0.0952(18) Uani d . 1 . . C
H51 0.7124 0.9162 -0.2056 0.114 Uiso calc R 1 B . H
C52 0.7691(3) 1.0110(3) -0.1512(4) 0.0839(16) Uani d . 1 B . C
H52 0.7425 1.0475 -0.1899 0.101 Uiso calc R 1 . . H
C53 0.8262(3) 1.0351(3) -0.0853(3) 0.0751(14) Uani d . 1 . . C
H53 0.8385 1.0882 -0.0795 0.090 Uiso calc R 1 B . H
C54 0.8658(3) 0.9823(2) -0.0274(3) 0.0644(12) Uani d . 1 B . C
H54 0.9043 0.9998 0.0176 0.077 Uiso calc R 1 . . H

loop_
_atom_site_aniso_label
_atom_site_aniso_U_11
_atom_site_aniso_U_22
_atom_site_aniso_U_33
_atom_site_aniso_U_12
_atom_site_aniso_U_13
_atom_site_aniso_U_23
S1 0.0534(7) 0.0538(7) 0.0718(8) -0.0071(6) 0.0000(6) 0.0047(6)
S2 0.0652(8) 0.0482(7) 0.0700(8) 0.0093(6) 0.0001(6) -0.0013(6)
S3 0.0636(8) 0.0477(6) 0.0524(7) 0.0108(5) 0.0034(6) -0.0042(5)
S4 0.0617(7) 0.0457(6) 0.0581(7) -0.0092(5) 0.0020(6) 0.0054(5)
F1 0.136(6) 0.081(4) 0.099(4) -0.032(4) 0.035(4) -0.036(3)
F2 0.081(4) 0.080(3) 0.119(6) -0.032(3) -0.034(3) 0.014(4)
F3 0.129(5) 0.038(3) 0.143(4) -0.018(3) 0.023(4) -0.012(3)
F4 0.083(3) 0.107(4) 0.115(3) -0.035(3) 0.029(3) -0.006(3)
F5 0.113(5) 0.056(3) 0.092(4) -0.020(3) 0.005(4) 0.018(3)
F6 0.091(4) 0.058(3) 0.113(6) 0.024(3) 0.001(4) 0.010(5)
F1' 0.108(10) 0.094(9) 0.104(9) -0.006(7) -0.018(7) -0.030(7)
F2' 0.080(8) 0.073(7) 0.091(10) -0.012(6) -0.017(6) 0.011(8)
F3' 0.147(10) 0.080(8) 0.129(9) -0.005(7) -0.020(7) -0.022(7)
F4' 0.151(13) 0.151(13) 0.182(12) -0.061(9) 0.026(9) 0.024(9)
F5' 0.112(12) 0.092(10) 0.132(12) -0.012(8) 0.037(9) 0.006(8)
F6' 0.078(8) 0.049(7) 0.063(9) 0.010(6) -0.006(6) 0.021(7)
F7 0.102(4) 0.060(3) 0.081(4) -0.007(3) 0.039(4) 0.012(3)
F8 0.080(3) 0.052(3) 0.077(4) 0.018(2) 0.003(3) -0.002(3)
F9 0.118(5) 0.021(2) 0.099(4) -0.015(3) 0.007(3) -0.005(2)
F10 0.104(4) 0.069(3) 0.090(3) 0.021(2) 0.042(2) -0.011(2)
F11 0.118(5) 0.056(3) 0.057(3) -0.016(4) 0.008(3) -0.012(2)
F12 0.071(4) 0.071(3) 0.086(5) -0.024(2) -0.003(2) 0.004(4)
F7' 0.095(9) 0.042(6) 0.067(7) -0.014(6) -0.009(6) 0.013(5)
F8' 0.062(7) 0.069(7) 0.095(10) 0.019(5) 0.021(6) -0.002(8)
F9' 0.180(10) 0.123(9) 0.125(9) -0.043(8) -0.022(7) -0.001(7)
F10' 0.163(14) 0.133(12) 0.143(11) 0.053(8) 0.030(9) -0.023(8)
F11' 0.085(9) 0.063(8) 0.062(8) -0.014(7) 0.031(7) -0.007(6)
F12' 0.081(9) 0.073(8) 0.088(10) -0.020(6) -0.005(6) -0.007(8)
C1 0.066(3) 0.063(3) 0.070(3) 0.000(3) 0.014(3) 0.007(3)
C2 0.086(4) 0.080(4) 0.071(3) 0.014(3) 0.010(3) 0.014(3)
C3 0.104(5) 0.082(4) 0.078(4) 0.015(4) 0.019(4) 0.024(3)
C4 0.119(5) 0.072(4) 0.114(5) -0.014(4) 0.022(4) 0.033(4)
C5 0.095(4) 0.068(3) 0.086(4) -0.011(3) 0.004(3) 0.012(3)
C6 0.072(3) 0.051(3) 0.049(3) -0.003(2) 0.018(2) -0.005(2)
C7 0.058(3) 0.049(3) 0.051(3) -0.006(2) 0.014(2) -0.007(2)
C8 0.058(3) 0.054(3) 0.059(3) -0.012(2) 0.020(2) -0.011(2)
C9 0.053(3) 0.054(3) 0.047(3) -0.003(2) 0.010(2) -0.012(2)
C10 0.050(3) 0.086(3) 0.063(3) -0.003(2) 0.011(2) -0.011(3)
C11 0.051(3) 0.048(3) 0.053(3) -0.001(2) 0.004(2) -0.007(2)
C12 0.049(3) 0.042(2) 0.072(3) -0.001(2) 0.005(2) -0.004(2)
C13 0.064(4) 0.056(3) 0.089(4) -0.004(3) 0.004(3) -0.008(3)
C14 0.100(5) 0.042(3) 0.122(5) 0.008(3) 0.004(4) -0.009(3)
C15 0.073(4) 0.046(3) 0.083(4) 0.006(3) 0.004(3) 0.004(3)
C16 0.046(3) 0.039(2) 0.074(3) 0.003(2) 0.007(2) 0.000(2)
C17 0.054(3) 0.043(2) 0.058(3) 0.003(2) 0.012(2) 0.004(2)
C18 0.047(2) 0.042(2) 0.052(3) 0.003(2) 0.016(2) 0.007(2)
C19 0.062(3) 0.055(3) 0.064(3) 0.015(2) 0.020(2) 0.006(2)
C20 0.065(3) 0.046(2) 0.055(3) 0.005(2) 0.024(2) 0.000(2)
C21 0.056(3) 0.050(3) 0.049(3) -0.003(2) 0.016(2) 0.002(2)
C22 0.058(3) 0.057(3) 0.052(3) -0.005(2) 0.017(2) -0.002(2)
C23 0.059(3) 0.073(3) 0.064(3) 0.006(3) 0.013(3) -0.012(3)
C24 0.053(3) 0.092(4) 0.074(3) 0.010(3) 0.004(3) -0.008(3)
C25 0.065(3) 0.105(4) 0.075(4) -0.010(3) 0.010(3) -0.014(4)
C26 0.093(4) 0.069(3) 0.085(4) -0.016(3) 0.001(3) -0.016(3)
C27 0.078(4) 0.060(3) 0.080(4) -0.007(3) 0.006(3) 0.006(3)
C28 0.091(4) 0.063(3) 0.055(3) -0.006(3) 0.008(3) -0.008(2)
C29 0.112(5) 0.072(3) 0.061(3) -0.019(3) 0.007(3) -0.016(3)
C30 0.097(5) 0.096(4) 0.058(3) -0.037(4) 0.001(3) -0.002(3)
C31 0.073(4) 0.089(4) 0.063(3) -0.012(3) -0.001(3) 0.011(3)
C32 0.074(3) 0.059(3) 0.056(3) -0.007(3) 0.010(3) 0.005(2)
C33 0.068(3) 0.046(3) 0.039(2) -0.007(2) 0.013(2) 0.003(2)
C34 0.068(3) 0.040(2) 0.039(2) 0.001(2) 0.010(2) 0.0029(19)
C35 0.072(3) 0.043(2) 0.048(3) 0.008(2) 0.018(2) 0.001(2)
C36 0.056(3) 0.046(2) 0.043(2) 0.006(2) 0.015(2) 0.008(2)
C37 0.063(3) 0.076(3) 0.072(3) 0.018(3) 0.012(3) -0.006(3)
C38 0.056(3) 0.041(2) 0.041(2) 0.002(2) 0.008(2) 0.0034(19)
C39 0.047(3) 0.039(2) 0.051(3) -0.0014(19) 0.012(2) 0.005(2)
C40 0.063(3) 0.046(3) 0.054(3) -0.002(2) 0.018(3) 0.004(2)
C41 0.103(5) 0.048(3) 0.089(4) -0.024(3) 0.001(4) 0.003(3)
C42 0.061(3) 0.051(3) 0.052(3) -0.013(2) 0.007(3) 0.002(2)
C43 0.052(3) 0.040(2) 0.046(3) -0.0078(19) 0.013(2) 0.001(2)
C44 0.059(3) 0.042(2) 0.041(2) -0.004(2) 0.008(2) -0.0025(19)
C45 0.057(3) 0.044(2) 0.040(2) -0.007(2) 0.015(2) -0.005(2)
C46 0.059(3) 0.064(3) 0.056(3) -0.010(2) 0.011(2) -0.002(2)
C47 0.067(3) 0.037(2) 0.052(3) -0.010(2) 0.017(2) -0.003(2)
C48 0.062(3) 0.039(2) 0.046(2) -0.001(2) 0.014(2) 0.0023(19)
C49 0.060(3) 0.046(3) 0.058(3) 0.002(2) 0.024(2) 0.008(2)
C50 0.074(3) 0.056(3) 0.093(4) -0.001(3) -0.004(3) 0.014(3)
C51 0.075(4) 0.080(4) 0.115(5) 0.001(3) -0.009(3) 0.033(4)
C52 0.073(4) 0.090(4) 0.094(4) 0.027(3) 0.030(3) 0.039(3)
C53 0.100(4) 0.046(3) 0.091(4) 0.017(3) 0.046(3) 0.019(3)
C54 0.088(3) 0.045(3) 0.063(3) 0.000(2) 0.023(3) 0.002(2)

loop_
_atom_type_symbol
_atom_type_description
_atom_type_scat_dispersion_real
_atom_type_scat_dispersion_imag
_atom_type_scat_source
C C 0.0033 0.0016 'International Tables Vol C Tables 4.2.6.8 and 6.1.1.4'
H H 0.0000 0.0000 'International Tables Vol C Tables 4.2.6.8 and 6.1.1.4'
F F 0.0171 0.0103 'International Tables Vol C Tables 4.2.6.8 and 6.1.1.4'
S S 0.1246 0.1234 'International Tables Vol C Tables 4.2.6.8 and 6.1.1.4'

loop_
_geom_angle_atom_site_label_1
_geom_angle_atom_site_label_2
_geom_angle_atom_site_label_3
_geom_angle
C7 S1 C11 92.3(2)
C21 S2 C17 92.56(19)
C34 S3 C38 92.46(19)
C48 S4 C44 92.39(19)
C6 C1 C2 121.1(5)
C6 C1 H1 119.4
C2 C1 H1 119.4
C3 C2 C1 120.4(5)
C3 C2 H2 119.8
C1 C2 H2 119.8
C2 C3 C4 119.6(5)
C2 C3 H3 120.2
C4 C3 H3 120.2
C3 C4 C5 120.7(5)
C3 C4 H4 119.6
C5 C4 H4 119.6
C6 C5 C4 120.6(5)
C6 C5 H5 119.7
C4 C5 H5 119.7
C5 C6 C1 117.5(4)
C5 C6 C7 120.4(4)
C1 C6 C7 122.1(4)
C8 C7 C6 128.9(4)
C8 C7 S1 110.1(3)
C6 C7 S1 121.0(3)
C7 C8 C9 114.6(4)
C7 C8 H8 122.7
C9 C8 H8 122.7
C11 C9 C8 112.0(4)
C11 C9 C10 125.6(4)
C8 C9 C10 122.4(4)
C9 C10 H10A 109.5
C9 C10 H10B 109.5
H10A C10 H10B 109.5
C9 C10 H10C 109.5
H10A C10 H10C 109.5
H10B C10 H10C 109.5
C9 C11 C12 128.9(4)
C9 C11 S1 111.0(3)
C12 C11 S1 120.0(3)
C16 C12 C11 128.7(4)
C16 C12 C13 110.5(4)
C11 C12 C13 120.8(4)
F2 C13 F1 104.6(6)
F1' C13 F2' 104.7(11)
F1 C13 F2' 133.0(9)
F2 C13 C12 116.0(5)
F1' C13 C12 114.5(10)
F1 C13 C12 110.9(5)
F2' C13 C12 103.3(10)
F2 C13 C14 114.0(6)
F1' C13 C14 129.3(10)
F1 C13 C14 105.6(5)
F2' C13 C14 94.9(9)
C12 C13 C14 105.3(4)
F3 C14 F4 101.9(6)
F4' C14 F3' 83.4(12)
F4' C14 C13 124.2(12)
F3 C14 C13 116.9(6)
F4 C14 C13 108.1(4)
F3' C14 C13 89.0(8)
F4' C14 C15 128.9(12)
F3 C14 C15 115.8(5)
F4 C14 C15 106.5(5)
F3' C14 C15 94.9(7)
C13 C14 C15 106.8(4)
F6' C15 F5' 105.2(13)
F6' C15 F5 83.7(9)
F5' C15 F6 126.8(11)
F5 C15 F6 106.8(6)
F6' C15 C16 117.8(13)
F5' C15 C16 112.0(12)
F5 C15 C16 114.0(5)
F6 C15 C16 109.6(6)
F6' C15 C14 120.9(12)
F5' C15 C14 93.2(10)
F5 C15 C14 114.7(5)
F6 C15 C14 106.6(6)
C16 C15 C14 104.9(4)
C12 C16 C17 129.8(4)
C12 C16 C15 110.6(4)
C17 C16 C15 119.6(4)
C18 C17 C16 128.6(4)
C18 C17 S2 111.2(3)
C16 C17 S2 120.1(3)
C17 C18 C20 111.2(4)
C17 C18 C19 126.7(4)
C20 C18 C19 122.1(4)
C18 C19 H19A 109.5
C18 C19 H19B 109.5
H19A C19 H19B 109.5
C18 C19 H19C 109.5
H19A C19 H19C 109.5
H19B C19 H19C 109.5
C21 C20 C18 115.2(4)
C21 C20 H20 122.4
C18 C20 H20 122.4
C20 C21 C22 129.0(4)
C20 C21 S2 109.8(3)
C22 C21 S2 121.2(3)
C23 C22 C27 117.5(4)
C23 C22 C21 122.0(4)
C27 C22 C21 120.5(4)
C24 C23 C22 121.2(4)
C24 C23 H23 119.4
C22 C23 H23 119.4
C23 C24 C25 120.5(5)
C23 C24 H24 119.8
C25 C24 H24 119.8
C26 C25 C24 119.9(5)
C26 C25 H25 120.1
C24 C25 H25 120.1
C25 C26 C27 119.6(5)
C25 C26 H26 120.2
C27 C26 H26 120.2
C26 C27 C22 121.4(5)
C26 C27 H27 119.3
C22 C27 H27 119.3
C29 C28 C33 120.5(5)
C29 C28 H28 119.8
C33 C28 H28 119.8
C28 C29 C30 121.6(5)
C28 C29 H29 119.2
C30 C29 H29 119.2
C29 C30 C31 118.9(5)
C29 C30 H30 120.5
C31 C30 H30 120.5
C32 C31 C30 119.8(5)
C32 C31 H31 120.1
C30 C31 H31 120.1
C31 C32 C33 121.7(5)
C31 C32 H32 119.2
C33 C32 H32 119.2
C28 C33 C32 117.5(4)
C28 C33 C34 120.3(4)
C32 C33 C34 122.2(4)
C35 C34 C33 129.0(4)
C35 C34 S3 109.9(3)
C33 C34 S3 121.1(3)
C34 C35 C36 114.9(4)
C34 C35 H35 122.5
C36 C35 H35 122.5
C38 C36 C35 111.6(4)
C38 C36 C37 125.7(4)
C35 C36 C37 122.7(4)
C36 C37 H37A 109.5
C36 C37 H37B 109.5
H37A C37 H37B 109.5
C36 C37 H37C 109.5
H37A C37 H37C 109.5
H37B C37 H37C 109.5
C36 C38 C39 127.7(4)
C36 C38 S3 111.0(3)
C39 C38 S3 121.3(3)
C43 C39 C38 128.5(3)
C43 C39 C40 110.6(3)
C38 C39 C40 120.8(3)
F7' C40 F8 80.9(7)
F7 C40 F8 105.1(5)
F7' C40 F8' 107.1(10)
F7 C40 F8' 128.9(9)
F7' C40 C39 112.1(9)
F7 C40 C39 112.0(4)
F8 C40 C39 114.4(5)
F8' C40 C39 108.0(10)
F7' C40 C41 128.3(7)
F7 C40 C41 105.4(4)
F8 C40 C41 114.2(5)
F8' C40 C41 92.9(8)
C39 C40 C41 105.5(3)
F9 C41 F10 103.0(6)
F10' C41 F10 73.3(11)
F10' C41 F9' 79.1(11)
F10 C41 F9' 152.3(8)
F9 C41 C40 118.1(5)
F10' C41 C40 121.1(13)
F10 C41 C40 106.9(4)
F9' C41 C40 88.8(7)
F9 C41 C42 115.6(5)
F10' C41 C42 131.3(12)
F10 C41 C42 106.7(4)
F9' C41 C42 90.0(7)
C40 C41 C42 105.7(4)
F11 C42 F12' 80.9(9)
F11 C42 F12 104.4(5)
F12' C42 F11' 104.6(11)
F12 C42 F11' 126.6(9)
F11 C42 C43 115.3(5)
F12' C42 C43 115.9(12)
F12 C42 C43 110.2(5)
F11' C42 C43 110.4(9)
F11 C42 C41 114.8(5)
F12' C42 C41 124.1(11)
F12 C42 C41 107.1(5)
F11' C42 C41 94.5(9)
C43 C42 C41 104.9(3)
C39 C43 C44 128.6(3)
C39 C43 C42 110.1(3)
C44 C43 C42 121.3(3)
C45 C44 C43 128.4(4)
C45 C44 S4 111.0(3)
C43 C44 S4 120.6(3)
C44 C45 C47 111.2(4)
C44 C45 C46 126.2(4)
C47 C45 C46 122.5(4)
C45 C46 H46A 109.5
C45 C46 H46B 109.5
H46A C46 H46B 109.5
C45 C46 H46C 109.5
H46A C46 H46C 109.5
H46B C46 H46C 109.5
C48 C47 C45 115.2(4)
C48 C47 H47 122.4
C45 C47 H47 122.4
C47 C48 C49 128.0(4)
C47 C48 S4 110.2(3)
C49 C48 S4 121.8(3)
C50 C49 C54 117.8(4)
C50 C49 C48 122.1(4)
C54 C49 C48 120.1(4)
C51 C50 C49 121.6(5)
C51 C50 H50 119.2
C49 C50 H50 119.2
C52 C51 C50 119.7(5)
C52 C51 H51 120.2
C50 C51 H51 120.2
C53 C52 C51 119.8(5)
C53 C52 H52 120.1
C51 C52 H52 120.1
C52 C53 C54 121.0(5)
C52 C53 H53 119.5
C54 C53 H53 119.5
C53 C54 C49 120.1(4)
C53 C54 H54 119.9
C49 C54 H54 119.9

loop_
_geom_bond_atom_site_label_1
_geom_bond_atom_site_label_2
_geom_bond_distance
_geom_bond_publ_flag
S1 C7 1.717(4) yes
S1 C11 1.734(4) yes
S2 C21 1.719(4) yes
S2 C17 1.728(4) yes
S3 C34 1.722(4) yes
S3 C38 1.731(4) yes
S4 C48 1.718(4) yes
S4 C44 1.736(4) yes
F1 C13 1.364(6) ?
F2 C13 1.342(6) ?
F3 C14 1.316(6) ?
F4 C14 1.420(6) ?
F5 C15 1.361(6) ?
F6 C15 1.372(7) ?
F1' C13 1.347(10) ?
F2' C13 1.381(10) ?
F3' C14 1.475(9) ?
F4' C14 1.292(10) ?
F5' C15 1.353(10) ?
F6' C15 1.351(10) ?
F7 C40 1.356(6) ?
F8 C40 1.359(6) ?
F9 C41 1.305(6) ?
F10 C41 1.431(6) ?
F11 C42 1.348(6) ?
F12 C42 1.355(6) ?
F7' C40 1.342(10) ?
F8' C40 1.362(10) ?
F9' C41 1.504(9) ?
F10' C41 1.309(10) ?
F11' C42 1.370(10) ?
F12' C42 1.354(10) ?
C1 C6 1.381(6) ?
C1 C2 1.383(6) ?
C1 H1 0.9300 ?
C2 C3 1.346(7) ?
C2 H2 0.9300 ?
C3 C4 1.360(7) ?
C3 H3 0.9300 ?
C4 C5 1.383(6) ?
C4 H4 0.9300 ?
C5 C6 1.376(6) ?
C5 H5 0.9300 ?
C6 C7 1.472(5) ?
C7 C8 1.369(5) ?
C8 C9 1.405(5) ?
C8 H8 0.9300 ?
C9 C11 1.369(5) ?
C9 C10 1.512(5) ?
C10 H10A 0.9600 ?
C10 H10B 0.9600 ?
C10 H10C 0.9600 ?
C11 C12 1.458(5) yes
C12 C16 1.360(5) yes
C12 C13 1.495(6) yes
C13 C14 1.504(7) ?
C14 C15 1.505(7) ?
C15 C16 1.491(6) yes
C16 C17 1.459(5) yes
C17 C18 1.377(5) ?
C18 C20 1.411(5) ?
C18 C19 1.500(5) ?
C19 H19A 0.9600 ?
C19 H19B 0.9600 ?
C19 H19C 0.9600 ?
C20 C21 1.365(5) ?
C20 H20 0.9300 ?
C21 C22 1.470(5) ?
C22 C23 1.385(6) ?
C22 C27 1.387(6) ?
C23 C24 1.369(6) ?
C23 H23 0.9300 ?
C24 C25 1.371(7) ?
C24 H24 0.9300 ?
C25 C26 1.370(7) ?
C25 H25 0.9300 ?
C26 C27 1.383(6) ?
C26 H26 0.9300 ?
C27 H27 0.9300 ?
C28 C29 1.368(6) ?
C28 C33 1.388(6) ?
C28 H28 0.9300 ?
C29 C30 1.368(7) ?
C29 H29 0.9300 ?
C30 C31 1.378(7) ?
C30 H30 0.9300 ?
C31 C32 1.375(6) ?
C31 H31 0.9300 ?
C32 C33 1.389(6) ?
C32 H32 0.9300 ?
C33 C34 1.469(5) ?
C34 C35 1.362(5) ?
C35 C36 1.413(5) ?
C35 H35 0.9300 ?
C36 C38 1.373(5) ?
C36 C37 1.500(5) ?
C37 H37A 0.9600 ?
C37 H37B 0.9600 ?
C37 H37C 0.9600 ?
C38 C39 1.453(5) yes
C39 C43 1.355(5) yes
C39 C40 1.494(5) yes
C40 C41 1.508(6) ?
C41 C42 1.509(6) ?
C42 C43 1.496(5) yes
C43 C44 1.451(5) yes
C44 C45 1.383(5) ?
C45 C47 1.410(5) ?
C45 C46 1.495(5) ?
C46 H46A 0.9600 ?
C46 H46B 0.9600 ?
C46 H46C 0.9600 ?
C47 C48 1.362(5) ?
C47 H47 0.9300 ?
C48 C49 1.468(5) ?
C49 C50 1.377(6) ?
C49 C54 1.393(5) ?
C50 C51 1.373(6) ?
C50 H50 0.9300 ?
C51 C52 1.366(7) ?
C51 H51 0.9300 ?
C52 C53 1.361(6) ?
C52 H52 0.9300 ?
C53 C54 1.370(6) ?
C53 H53 0.9300 ?
C54 H54 0.9300 ?

loop_
_geom_torsion_atom_site_label_1
_geom_torsion_atom_site_label_2
_geom_torsion_atom_site_label_3
_geom_torsion_atom_site_label_4
_geom_torsion
_geom_torsion_publ_flag
C6 C1 C2 C3 0.2(7) ?
C1 C2 C3 C4 0.2(8) ?
C2 C3 C4 C5 0.0(9) ?
C3 C4 C5 C6 -0.7(9) ?
C4 C5 C6 C1 1.1(7) ?
C4 C5 C6 C7 -178.2(5) ?
C2 C1 C6 C5 -0.9(7) ?
C2 C1 C6 C7 178.4(4) ?
C5 C6 C7 C8 8.1(7) ?
C1 C6 C7 C8 -171.2(4) ?
C5 C6 C7 S1 -173.6(4) ?
C1 C6 C7 S1 7.1(6) ?
C11 S1 C7 C8 -1.1(3) ?
C11 S1 C7 C6 -179.7(3) ?
C6 C7 C8 C9 179.4(4) ?
S1 C7 C8 C9 0.9(4) ?
C7 C8 C9 C11 -0.1(5) ?
C7 C8 C9 C10 -179.1(4) ?
C8 C9 C11 C12 178.3(4) ?
C10 C9 C11 C12 -2.7(7) yes
C8 C9 C11 S1 -0.7(4) ?
C10 C9 C11 S1 178.3(3) ?
C7 S1 C11 C9 1.0(3) ?
C7 S1 C11 C12 -178.1(3) ?
C9 C11 C12 C16 -40.5(7) ?
S1 C11 C12 C16 138.5(4) ?
C9 C11 C12 C13 137.3(5) ?
S1 C11 C12 C13 -43.7(5) ?
C16 C12 C13 F2 -128.1(6) ?
C11 C12 C13 F2 53.7(8) ?
C16 C12 C13 F1' 146.8(10) ?
C11 C12 C13 F1' -31.4(11) ?
C16 C12 C13 F1 112.8(6) ?
C11 C12 C13 F1 -65.4(6) ?
C16 C12 C13 F2' -100.0(9) ?
C11 C12 C13 F2' 81.8(9) ?
C16 C12 C13 C14 -1.0(5) ?
C11 C12 C13 C14 -179.2(4) ?
F2 C13 C14 F4' -46.4(18) ?
F1' C13 C14 F4' 44(2) ?
F1 C13 C14 F4' 67.9(17) ?
F2' C13 C14 F4' -69.4(19) ?
C12 C13 C14 F4' -174.7(16) ?
F2 C13 C14 F3 -91.0(8) ?
F1' C13 C14 F3 -0.5(14) ?
F1 C13 C14 F3 23.3(8) ?
F2' C13 C14 F3 -114.0(11) ?
C12 C13 C14 F3 140.7(6) ?
F2 C13 C14 F4 23.2(7) ?
F1' C13 C14 F4 113.7(12) ?
F1 C13 C14 F4 137.4(5) ?
F2' C13 C14 F4 0.2(10) ?
C12 C13 C14 F4 -105.1(5) ?
F2 C13 C14 F3' -127.8(9) ?
F1' C13 C14 F3' -37.3(14) ?
F1 C13 C14 F3' -13.5(8) ?
F2' C13 C14 F3' -150.8(12) ?
C12 C13 C14 F3' 104.0(7) ?
F2 C13 C14 C15 137.4(6) ?
F1' C13 C14 C15 -132.1(12) ?
F1 C13 C14 C15 -108.3(6) ?
F2' C13 C14 C15 114.4(10) ?
C12 C13 C14 C15 9.1(6) ?
F4' C14 C15 F6' -53(2) ?
F3 C14 C15 F6' -9.2(14) ?
F4 C14 C15 F6' -121.7(13) ?
F3' C14 C15 F6' 32.5(15) ?
C13 C14 C15 F6' 123.0(13) ?
F4' C14 C15 F5' 57(2) ?
F3 C14 C15 F5' 100.7(13) ?
F4 C14 C15 F5' -11.8(12) ?
F3' C14 C15 F5' 142.3(14) ?
C13 C14 C15 F5' -127.2(12) ?
F4' C14 C15 F5 44.8(18) ?
F3 C14 C15 F5 88.6(8) ?
F4 C14 C15 F5 -23.9(7) ?
F3' C14 C15 F5 130.3(9) ?
C13 C14 C15 F5 -139.2(6) ?
F4' C14 C15 F6 -73.1(18) ?
F3 C14 C15 F6 -29.3(9) ?
F4 C14 C15 F6 -141.8(6) ?
F3' C14 C15 F6 12.4(10) ?
C13 C14 C15 F6 102.8(7) ?
F4' C14 C15 C16 170.7(17) ?
F3 C14 C15 C16 -145.5(6) ?
F4 C14 C15 C16 102.0(5) ?
F3' C14 C15 C16 -103.8(8) ?
C13 C14 C15 C16 -13.4(6) ?
C11 C12 C16 C17 -10.0(7) yes
C13 C12 C16 C17 172.1(4) ?
C11 C12 C16 C15 170.2(4) ?
C13 C12 C16 C15 -7.7(5) ?
F6' C15 C16 C12 -124.7(10) ?
F5' C15 C16 C12 113.1(11) ?
F5 C15 C16 C12 139.6(5) ?
F6 C15 C16 C12 -100.8(6) ?
C14 C15 C16 C12 13.3(6) ?
F6' C15 C16 C17 55.5(11) ?
F5' C15 C16 C17 -66.7(11) ?
F5 C15 C16 C17 -40.2(7) ?
F6 C15 C16 C17 79.4(6) ?
C14 C15 C16 C17 -166.6(4) ?
C12 C16 C17 C18 -39.1(7) ?
C15 C16 C17 C18 140.7(5) ?
C12 C16 C17 S2 141.3(4) ?
C15 C16 C17 S2 -38.9(5) ?
C21 S2 C17 C18 0.4(3) ?
C21 S2 C17 C16 -179.9(3) ?
C16 C17 C18 C20 -179.5(4) ?
S2 C17 C18 C20 0.2(4) ?
C16 C17 C18 C19 -1.8(7) yes
S2 C17 C18 C19 177.9(3) ?
C17 C18 C20 C21 -0.8(5) ?
C19 C18 C20 C21 -178.7(3) ?
C18 C20 C21 C22 179.1(4) ?
C18 C20 C21 S2 1.1(5) ?
C17 S2 C21 C20 -0.8(3) ?
C17 S2 C21 C22 -179.0(3) ?
C20 C21 C22 C23 -170.2(4) ?
S2 C21 C22 C23 7.6(6) ?
C20 C21 C22 C27 8.8(7) ?
S2 C21 C22 C27 -173.4(3) ?
C27 C22 C23 C24 -1.9(7) ?
C21 C22 C23 C24 177.1(4) ?
C22 C23 C24 C25 1.3(7) ?
C23 C24 C25 C26 0.3(8) ?
C24 C25 C26 C27 -1.0(8) ?
C25 C26 C27 C22 0.3(8) ?
C23 C22 C27 C26 1.1(7) ?
C21 C22 C27 C26 -177.9(4) ?
C33 C28 C29 C30 0.4(8) ?
C28 C29 C30 C31 0.4(8) ?
C29 C30 C31 C32 -0.5(7) ?
C30 C31 C32 C33 -0.2(7) ?
C29 C28 C33 C32 -1.0(6) ?
C29 C28 C33 C34 -179.0(4) ?
C31 C32 C33 C28 0.9(6) ?
C31 C32 C33 C34 178.9(4) ?
C28 C33 C34 C35 -5.9(6) ?
C32 C33 C34 C35 176.1(4) ?
C28 C33 C34 S3 172.9(3) ?
C32 C33 C34 S3 -5.0(5) ?
C38 S3 C34 C35 2.9(3) ?
C38 S3 C34 C33 -176.1(3) ?
C33 C34 C35 C36 176.0(4) ?
S3 C34 C35 C36 -3.0(4) ?
C34 C35 C36 C38 1.4(5) ?
C34 C35 C36 C37 -178.4(4) ?
C35 C36 C38 C39 -176.6(4) ?
C37 C36 C38 C39 3.1(7) yes
C35 C36 C38 S3 0.9(4) ?
C37 C36 C38 S3 -179.4(3) ?
C34 S3 C38 C36 -2.2(3) ?
C34 S3 C38 C39 175.5(3) ?
C36 C38 C39 C43 45.5(6) ?
S3 C38 C39 C43 -131.8(4) ?
C36 C38 C39 C40 -131.7(4) ?
S3 C38 C39 C40 51.0(5) ?
C43 C39 C40 F7' -141.1(7) ?
C38 C39 C40 F7' 36.6(8) ?
C43 C39 C40 F7 -111.4(5) ?
C38 C39 C40 F7 66.3(6) ?
C43 C39 C40 F8 129.1(5) ?
C38 C39 C40 F8 -53.2(6) ?
C43 C39 C40 F8' 101.2(8) ?
C38 C39 C40 F8' -81.2(9) ?
C43 C39 C40 C41 2.8(5) ?
C38 C39 C40 C41 -179.5(4) ?
F7' C40 C41 F9 -8.2(13) ?
F7 C40 C41 F9 -25.4(8) ?
F8 C40 C41 F9 89.5(8) ?
F8' C40 C41 F9 106.4(11) ?
C39 C40 C41 F9 -144.1(6) ?
F7' C40 C41 F10' -43.1(17) ?
F7 C40 C41 F10' -60.3(14) ?
F8 C40 C41 F10' 54.5(14) ?
F8' C40 C41 F10' 71.4(16) ?
C39 C40 C41 F10' -179.0(13) ?
F7' C40 C41 F10 -123.5(11) ?
F7 C40 C41 F10 -140.7(5) ?
F8 C40 C41 F10 -25.9(6) ?
F8' C40 C41 F10 -9.0(10) ?
C39 C40 C41 F10 100.6(4) ?
F7' C40 C41 F9' 33.3(13) ?
F7 C40 C41 F9' 16.2(9) ?
F8 C40 C41 F9' 131.0(9) ?
F8' C40 C41 F9' 147.9(12) ?
C39 C40 C41 F9' -102.5(8) ?
F7' C40 C41 C42 123.0(11) ?
F7 C40 C41 C42 105.8(5) ?
F8 C40 C41 C42 -139.3(6) ?
F8' C40 C41 C42 -122.4(10) ?
C39 C40 C41 C42 -12.9(5) ?
F9 C41 C42 F11 -82.2(8) ?
F10' C41 C42 F11 -50.7(17) ?
F10 C41 C42 F11 31.5(6) ?
F9' C41 C42 F11 -126.1(8) ?
C40 C41 C42 F11 145.1(6) ?
F9 C41 C42 F12' 13.7(14) ?
F10' C41 C42 F12' 45(2) ?
F10 C41 C42 F12' 127.5(12) ?
F9' C41 C42 F12' -30.2(14) ?
C40 C41 C42 F12' -118.9(13) ?
F9 C41 C42 F12 33.2(8) ?
F10' C41 C42 F12 64.7(17) ?
F10 C41 C42 F12 146.9(5) ?
F9' C41 C42 F12 -10.7(8) ?
C40 C41 C42 F12 -99.5(6) ?
F9 C41 C42 F11' -97.3(10) ?
F10' C41 C42 F11' -65.8(18) ?
F10 C41 C42 F11' 16.4(9) ?
F9' C41 C42 F11' -141.2(11) ?
C40 C41 C42 F11' 130.0(9) ?
F9 C41 C42 C43 150.2(6) ?
F10' C41 C42 C43 -178.2(16) ?
F10 C41 C42 C43 -96.0(4) ?
F9' C41 C42 C43 106.4(7) ?
C40 C41 C42 C43 17.6(5) ?
C38 C39 C43 C44 11.5(7) yes
C40 C39 C43 C44 -171.1(4) ?
C38 C39 C43 C42 -168.7(4) ?
C40 C39 C43 C42 8.7(5) ?
F11 C42 C43 C39 -143.9(5) ?
F12' C42 C43 C39 124.1(10) ?
F12 C42 C43 C39 98.3(5) ?
F11' C42 C43 C39 -117.3(9) ?
C41 C42 C43 C39 -16.6(5) ?
F11 C42 C43 C44 36.0(7) ?
F12' C42 C43 C44 -56.0(11) ?
F12 C42 C43 C44 -81.8(6) ?
F11' C42 C43 C44 62.6(10) ?
C41 C42 C43 C44 163.2(4) ?
C39 C43 C44 C45 41.1(7) ?
C42 C43 C44 C45 -138.8(4) ?
C39 C43 C44 S4 -141.4(4) ?
C42 C43 C44 S4 38.8(5) ?
C48 S4 C44 C45 -0.9(3) ?
C48 S4 C44 C43 -178.9(3) ?
C43 C44 C45 C47 178.6(4) ?
S4 C44 C45 C47 0.9(4) ?
C43 C44 C45 C46 0.6(7) yes
S4 C44 C45 C46 -177.1(3) ?
C44 C45 C47 C48 -0.4(5) ?
C46 C45 C47 C48 177.7(4) ?
C45 C47 C48 C49 179.0(4) ?
C45 C47 C48 S4 -0.3(4) ?
C44 S4 C48 C47 0.7(3) ?
C44 S4 C48 C49 -178.7(3) ?
C47 C48 C49 C50 158.0(4) ?
S4 C48 C49 C50 -22.8(6) ?
C47 C48 C49 C54 -21.7(7) ?
S4 C48 C49 C54 157.5(3) ?
C54 C49 C50 C51 1.8(7) ?
C48 C49 C50 C51 -178.0(5) ?
C49 C50 C51 C52 -1.4(9) ?
C50 C51 C52 C53 0.6(9) ?
C51 C52 C53 C54 -0.3(8) ?
C52 C53 C54 C49 0.7(7) ?
C50 C49 C54 C53 -1.4(7) ?
C48 C49 C54 C53 178.4(4) ?
